data_7055769
loop_
_publ_author_name
'J\"urgens, Eva'
'Buys, Kai N.'
'Schmidt, Anna-Theresa'
'Furfari, Samantha K.'
'Cole, Marcus L.'
'Moser, Michael'
'Rominger, Frank'
'Kunz, Doris'

_publ_section_title
;
 Optimised synthesis of monoanionic bis(NHC)-pincer ligand precursors and
 their Li-complexes
;
_journal_issue 11
_journal_name_full 'New J. Chem.'
_journal_page_first 9160
_journal_paper_doi 10.1039/C6NJ01941B
_journal_volume 40
_journal_year 2016
_chemical_compound_source 'deprotonation of parent carbazole'
_chemical_formula_moiety 'C36 H47 I Li2 N5 O2'
_chemical_formula_sum 'C36 H47 I Li2 N5 O2'
_chemical_formula_weight 722.59
_chemical_name_common Li(bimcaiPr)LiI(DME)
_chemical_properties_physical 'moisture-sensitive, air-sensitive'
_chemical_temperature_decomposition 484
_space_group_crystal_system monoclinic
_space_group_IT_number 15
_space_group_name_Hall '-C 2yc'
_space_group_name_H-M_alt 'C 1 2/c 1'
_symmetry_cell_setting monoclinic
_symmetry_Int_Tables_number 15
_symmetry_space_group_name_Hall '-C 2yc'
_symmetry_space_group_name_H-M 'C 1 2/c 1'
_audit_creation_date 2015-10-21
_audit_creation_method
;
Olex2 1.2
(compiled 2015.09.30 svn.r3233 for OlexSys, GUI svn.r5103)
;
_audit_update_record
;
2016-04-05 deposited with the CCDC.
2016-09-06 downloaded from the CCDC.
;
_cell_angle_alpha 90
_cell_angle_beta 103.529(14)
_cell_angle_gamma 90
_cell_formula_units_Z 8
_cell_length_a 29.213(9)
_cell_length_b 13.853(4)
_cell_length_c 22.665(7)
_cell_measurement_reflns_used 5273
_cell_measurement_temperature 150
_cell_measurement_theta_max 18.41
_cell_measurement_theta_min 2.59
_cell_volume 8918(5)
_computing_molecular_graphics 'Olex2 (Dolomanov et al., 2009)'
_computing_publication_material 'Olex2 (Dolomanov et al., 2009)'
_computing_structure_refinement 'olex2.refine (Bourhis et al., 2015)'
_diffrn_ambient_temperature 150
_diffrn_measured_fraction_theta_full 0.9963
_diffrn_measured_fraction_theta_max 0.8264
_diffrn_measurement_device_type 'Bruker APEX-II CCD'
_diffrn_measurement_method 'omega and phi scans'
_diffrn_radiation_monochromator graphite
_diffrn_radiation_probe x-ray
_diffrn_radiation_type 'Mo K\a'
_diffrn_radiation_wavelength 0.71073
_diffrn_reflns_av_R_equivalents 0.1047
_diffrn_reflns_av_unetI/netI 0.1577
_diffrn_reflns_limit_h_max 39
_diffrn_reflns_limit_h_min -33
_diffrn_reflns_limit_k_max 17
_diffrn_reflns_limit_k_min -16
_diffrn_reflns_limit_l_max 27
_diffrn_reflns_limit_l_min -31
_diffrn_reflns_number 55868
_diffrn_reflns_theta_full 26.0000
_diffrn_reflns_theta_max 30.53
_diffrn_reflns_theta_min 1.43
_diffrn_standards_number 0
_exptl_absorpt_coefficient_mu 0.748
_exptl_absorpt_correction_type none
_exptl_crystal_colour 'clear colourless'
_exptl_crystal_colour_lustre clear
_exptl_crystal_colour_primary colourless
_exptl_crystal_density_diffrn 1.0763
_exptl_crystal_description plate
_exptl_crystal_F_000 2981.7122
_exptl_crystal_preparation 'deprotonation of parent carbazole'
_exptl_crystal_recrystallization_method 'Re-crystallisation from solvent'
_exptl_crystal_size_max 0.1
_exptl_crystal_size_mid 0.1
_exptl_crystal_size_min 0.07
_refine_diff_density_max 1.3822
_refine_diff_density_min -1.5783
_refine_diff_density_rms 0.2227
_refine_ls_d_res_high 0.6996
_refine_ls_d_res_low 14.2011
_refine_ls_goodness_of_fit_ref 0.9636
_refine_ls_hydrogen_treatment mixed
_refine_ls_matrix_type full
_refine_ls_number_constraints 70
_refine_ls_number_parameters 425
_refine_ls_number_reflns 11284
_refine_ls_number_restraints 60
_refine_ls_restrained_S_all 0.9609
_refine_ls_R_factor_all 0.1762
_refine_ls_R_factor_gt 0.0662
_refine_ls_shift/su_max 0.0000
_refine_ls_shift/su_mean 0.0000
_refine_ls_structure_factor_coef Fsqd
_refine_ls_weighting_details 'w=1/[\s^2^(Fo^2^)+(0.1336P)^2^] where P=(Fo^2^+2Fc^2^)/3'
_refine_ls_weighting_scheme calc
_refine_ls_wR_factor_gt 0.1943
_refine_ls_wR_factor_ref 0.2578
_reflns_Friedel_coverage 0.0
_reflns_limit_h_max 37
_reflns_limit_h_min -39
_reflns_limit_k_max 17
_reflns_limit_k_min 0
_reflns_limit_l_max 31
_reflns_limit_l_min 0
_reflns_number_gt 4478
_reflns_number_total 11284
_reflns_threshold_expression I>=2u(I)
_cod_data_source_file c6nj01941b2.cif
_cod_data_source_block new2
_cod_depositor_comments
;
The following automatic conversions were performed:

'_chemical_melting_point' tag was changed to
'_chemical_temperature_decomposition' since the value had been '484
(dec.)'. The value '484 (dec.)' was changed to '484'.

Automatic conversion script
Id: cif_fix_values 4268 2015-11-12 08:31:59Z antanas 

 Adding full bibliography for 7055764--7055771.cif.
;
_cod_original_sg_symbol_H-M 'C 2/c'
_cod_database_code 7055769
_olex2_refinement_description
;
1. Fixed Uiso
 At 1.2 times of:
  All C(H) groups, All C(H,H) groups
 At 1.5 times of:
  All C(H,H,H) groups
2. Uiso/Uaniso restraints and constraints
O1 \\sim O2 \\sim C33 \\sim C34 \\sim C35 \\sim C36: within 2A with sigma of
0.04 and sigma for terminal atoms of 0.08
O1 \\sim O2 \\sim C33 \\sim C34 \\sim C35 \\sim C36: within 2A with sigma of
0.04 and sigma for terminal atoms of 0.08
3.a Ternary CH refined with riding coordinates:
 C10(H10), C4(H4)
3.b Secondary CH2 refined with riding coordinates:
 C35(H35a,H35b), C34(H34a,H34b)
3.c Aromatic/amide H refined with riding coordinates:
 C8(H8), C9(H9), C2(H2), C3(H3), C24(H24), C30(H30), C20(H20), C14(H14)
3.d Idealised Me refined as rotating group:
 C11(H11a,H11b,H11c), C6(H6a,H6b,H6c), C12(H12a,H12b,H12c), C5(H5a,H5b,H5c),
 C28(H28a,H28b,H28c), C27(H27a,H27b,H27c), C29(H29a,H29b,H29c), C17(H17a,H17b,
 H17c), C18(H18a,H18b,H18c), C33(H33a,H33b,H33c), C36(H36a,H36b,H36c)
;
_olex2_submission_special_instructions 'No special instructions were received'
_solvent_exptl_crystal_recrystallization_method 'hexane, dimethoxyethane'

loop_
_space_group_symop_id
_space_group_symop_operation_xyz
1 x,y,z
2 -x,y,-z+1/2
3 -x,-y,-z
4 x,-y,z-1/2
5 x+1/2,y+1/2,z
6 -x+1/2,y+1/2,-z+1/2
7 -x+1/2,-y+1/2,-z
8 x+1/2,-y+1/2,z-1/2

loop_
_atom_site_label
_atom_site_type_symbol
_atom_site_fract_x
_atom_site_fract_y
_atom_site_fract_z
_atom_site_U_iso_or_equiv
_atom_site_adp_type
_atom_site_occupancy
_atom_site_refinement_flags_posn
_atom_site_refinement_flags_adp
_atom_site_disorder_group
I1 I 0.334638(15) 0.69708(3) 0.402826(19) 0.0641(2) Uani 1.000000 . . .
O1 O 0.1443(2) 0.3633(5) 0.3283(3) 0.109(2) Uani 1.000000 . U .
O2 O 0.2256(3) 0.3083(4) 0.3148(3) 0.105(2) Uani 1.000000 . U .
N5 N 0.20737(15) 0.5547(3) 0.30756(18) 0.0372(10) Uani 1.000000 . . .
N1 N 0.25038(15) 0.4668(3) 0.21181(19) 0.0386(10) Uani 1.000000 . . .
N2 N 0.32453(17) 0.4409(4) 0.2477(2) 0.0629(15) Uani 1.000000 . . .
N3 N 0.21318(15) 0.5835(3) 0.43955(19) 0.0406(11) Uani 1.000000 . . .
N4 N 0.26597(16) 0.4880(3) 0.4886(2) 0.0477(12) Uani 1.000000 . . .
C1 C 0.2889(2) 0.4969(4) 0.2563(3) 0.0508(15) Uani 1.000000 . . .
C2 C 0.2624(2) 0.3927(4) 0.1784(3) 0.0486(14) Uani 1.000000 . . .
H2 H 0.2418(2) 0.3594(4) 0.1461(3) 0.0583(17) Uiso 1.000000 R . .
C3 C 0.3084(2) 0.3758(5) 0.1994(3) 0.0646(18) Uani 1.000000 . . .
H3 H 0.3267(2) 0.3290(5) 0.1846(3) 0.078(2) Uiso 1.000000 R . .
C4 C 0.3728(3) 0.4495(9) 0.2835(5) 0.113(3) Uani 1.000000 . . .
H4 H 0.3840(3) 0.3964(9) 0.2606(5) 0.136(4) Uiso 1.000000 R . .
C5 C 0.3844(4) 0.3994(9) 0.3369(6) 0.174(6) Uani 1.000000 . . 1
H5a H 0.371(3) 0.432(5) 0.3674(16) 0.262(9) Uiso 1.000000 GR . 1
H5b H 0.372(4) 0.334(3) 0.3305(13) 0.262(9) Uiso 1.000000 GR . 1
H5c H 0.4188(4) 0.396(7) 0.351(3) 0.262(9) Uiso 1.000000 GR . 1
C6 C 0.3965(4) 0.5206(9) 0.2575(7) 0.169(6) Uani 1.000000 . . 1
H6a H 0.392(3) 0.507(5) 0.2141(13) 0.253(8) Uiso 1.000000 GR . 1
H6b H 0.384(3) 0.5843(12) 0.263(4) 0.253(8) Uiso 1.000000 GR . 1
H6c H 0.4301(7) 0.519(5) 0.277(4) 0.253(8) Uiso 1.000000 GR . 1
C7 C 0.2341(2) 0.4967(4) 0.4345(2) 0.0441(14) Uani 1.000000 . . .
C8 C 0.2314(2) 0.6266(4) 0.4954(2) 0.0465(14) Uani 1.000000 . . .
H8 H 0.2223(2) 0.6866(4) 0.5094(2) 0.0559(17) Uiso 1.000000 R . .
C9 C 0.2646(2) 0.5657(5) 0.5255(3) 0.0546(16) Uani 1.000000 . . .
H9 H 0.2837(2) 0.5749(5) 0.5653(3) 0.0655(19) Uiso 1.000000 R . .
C10 C 0.2981(2) 0.4043(5) 0.5039(3) 0.0669(19) Uani 1.000000 . . .
H10 H 0.2887(2) 0.3578(5) 0.4695(3) 0.080(2) Uiso 1.000000 R . .
C11 C 0.2902(5) 0.3537(8) 0.5585(5) 0.159(5) Uani 1.000000 . . .
H11a H 0.300(3) 0.396(3) 0.5940(9) 0.238(8) Uiso 1.000000 GR . .
H11b H 0.2567(8) 0.338(7) 0.5524(19) 0.238(8) Uiso 1.000000 GR . .
H11c H 0.309(3) 0.294(4) 0.565(3) 0.238(8) Uiso 1.000000 GR . .
C12 C 0.3480(3) 0.4302(7) 0.5072(5) 0.122(4) Uani 1.000000 . . .
H12a H 0.3498(4) 0.469(5) 0.4717(17) 0.183(6) Uiso 1.000000 GR . .
H12b H 0.3605(8) 0.467(5) 0.5442(17) 0.183(6) Uiso 1.000000 GR . .
H12c H 0.3666(6) 0.3712(7) 0.508(4) 0.183(6) Uiso 1.000000 GR . .
C13 C 0.20592(18) 0.5143(4) 0.1991(2) 0.0387(12) Uani 1.000000 . . .
C14 C 0.18051(19) 0.5220(4) 0.1402(2) 0.0448(14) Uani 1.000000 . . .
H14 H 0.19257(19) 0.4927(4) 0.1091(2) 0.0538(16) Uiso 1.000000 R . .
C15 C 0.1366(2) 0.5723(4) 0.1236(2) 0.0478(14) Uani 1.000000 . . .
C16 C 0.1114(2) 0.5810(6) 0.0560(3) 0.073(2) Uani 1.000000 . . .
C17 C 0.1106(6) 0.4934(8) 0.0231(5) 0.205(8) Uani 1.000000 . . .
H17a H 0.138(3) 0.491(5) 0.005(5) 0.307(12) Uiso 1.000000 GR . .
H17b H 0.112(5) 0.4385(8) 0.0507(15) 0.307(12) Uiso 1.000000 GR . .
H17c H 0.082(2) 0.490(5) -0.009(4) 0.307(12) Uiso 1.000000 GR . .
C18 C 0.1460(6) 0.6402(12) 0.0228(5) 0.209(8) Uani 1.000000 . . .
H18a H 0.151(4) 0.705(4) 0.040(5) 0.314(11) Uiso 1.000000 GR . .
H18b H 0.1763(19) 0.607(6) 0.029(6) 0.314(11) Uiso 1.000000 GR . .
H18c H 0.132(2) 0.644(9) -0.0208(11) 0.314(11) Uiso 1.000000 GR . .
C19 C 0.0745(5) 0.6511(12) 0.0439(4) 0.187(7) Uani 1.000000 . . .
C20 C 0.11913(19) 0.6119(4) 0.1698(2) 0.0481(15) Uani 1.000000 . . .
H20 H 0.08963(19) 0.6442(4) 0.1605(2) 0.0577(17) Uiso 1.000000 R . .
C21 C 0.14412(18) 0.6050(4) 0.2297(2) 0.0392(13) Uani 1.000000 . . .
C22 C 0.18779(17) 0.5559(3) 0.2456(2) 0.0367(12) Uani 1.000000 . . .
C23 C 0.17579(17) 0.6221(4) 0.3927(2) 0.0375(12) Uani 1.000000 . . .
C24 C 0.14046(19) 0.6759(4) 0.4079(2) 0.0406(13) Uani 1.000000 . . .
H24 H 0.14235(19) 0.6904(4) 0.4494(2) 0.0488(16) Uiso 1.000000 R . .
C25 C 0.10145(19) 0.7102(4) 0.3632(3) 0.0405(13) Uani 1.000000 . . .
C26 C 0.0635(2) 0.7695(5) 0.3833(3) 0.0563(16) Uani 1.000000 . . .
C27 C 0.0493(3) 0.7209(7) 0.4361(4) 0.106(3) Uani 1.000000 . . .
H27a H 0.0309(19) 0.663(3) 0.4218(6) 0.159(5) Uiso 1.000000 GR . .
H27b H 0.0776(3) 0.703(4) 0.4669(13) 0.159(5) Uiso 1.000000 GR . .
H27c H 0.0302(19) 0.7655(17) 0.4539(18) 0.159(5) Uiso 1.000000 GR . .
C28 C 0.0880(3) 0.8677(6) 0.4103(4) 0.094(3) Uani 1.000000 . . .
H28a H 0.1120(15) 0.8541(8) 0.4474(15) 0.141(4) Uiso 1.000000 GR . .
H28b H 0.1028(18) 0.898(2) 0.3804(11) 0.141(4) Uiso 1.000000 GR . .
H28c H 0.0642(5) 0.9113(18) 0.420(3) 0.141(4) Uiso 1.000000 GR . .
C29 C 0.0221(3) 0.7925(8) 0.3322(4) 0.139(5) Uani 1.000000 . . .
H29a H 0.0329(6) 0.828(6) 0.300(2) 0.209(7) Uiso 1.000000 GR . .
H29b H 0.007(2) 0.7324(9) 0.315(3) 0.209(7) Uiso 1.000000 GR . .
H29c H -0.0003(17) 0.833(6) 0.3473(11) 0.209(7) Uiso 1.000000 GR . .
C30 C 0.09906(19) 0.6897(4) 0.3027(3) 0.0409(13) Uani 1.000000 . . .
H30 H 0.07287(19) 0.7111(4) 0.2722(3) 0.0491(16) Uiso 1.000000 R . .
C31 C 0.13539(18) 0.6373(4) 0.2864(2) 0.0383(12) Uani 1.000000 . . .
C32 C 0.17462(17) 0.6037(4) 0.3317(2) 0.0351(12) Uani 1.000000 . . .
C33 C 0.0991(4) 0.4071(8) 0.3354(6) 0.140(4) Uani 1.000000 . U .
H33a H 0.1059(4) 0.463(4) 0.363(3) 0.210(6) Uiso 1.000000 GR . .
H33b H 0.0806(14) 0.428(6) 0.2957(8) 0.210(6) Uiso 1.000000 GR . .
H33c H 0.0812(15) 0.359(2) 0.353(4) 0.210(6) Uiso 1.000000 GR . .
C34 C 0.1440(6) 0.3072(9) 0.2807(6) 0.159(5) Uani 1.000000 . U .
H34a H 0.1187(6) 0.2587(9) 0.2778(6) 0.191(6) Uiso 1.000000 R . .
H34b H 0.1359(6) 0.3476(9) 0.2437(6) 0.191(6) Uiso 1.000000 R . .
C35 C 0.1868(5) 0.2575(8) 0.2811(5) 0.133(4) Uani 1.000000 . U .
H35a H 0.1902(5) 0.2495(8) 0.2389(5) 0.159(5) Uiso 1.000000 R . .
H35b H 0.1858(5) 0.1925(8) 0.2988(5) 0.159(5) Uiso 1.000000 R . .
C36 C 0.2691(5) 0.2622(7) 0.3210(6) 0.140(4) Uani 1.000000 . U .
H36a H 0.2926(10) 0.294(4) 0.353(3) 0.210(6) Uiso 1.000000 GR . .
H36b H 0.2661(10) 0.1942(18) 0.331(4) 0.210(6) Uiso 1.000000 GR . .
H36c H 0.2791(16) 0.267(6) 0.2827(13) 0.210(6) Uiso 1.000000 GR . .
Li1 Li 0.2757(3) 0.5789(7) 0.3307(5) 0.054(2) Uani 1.000000 . . .
Li2 Li 0.2080(4) 0.4225(7) 0.3511(4) 0.056(3) Uani 1.000000 . . .

loop_
_atom_site_aniso_label
_atom_site_aniso_U_11
_atom_site_aniso_U_22
_atom_site_aniso_U_33
_atom_site_aniso_U_12
_atom_site_aniso_U_13
_atom_site_aniso_U_23
I1 0.0646(3) 0.0719(4) 0.0509(3) -0.0069(2) 0.0037(2) -0.0116(2)
O1 0.123(5) 0.115(5) 0.089(4) -0.054(4) 0.025(4) -0.017(3)
O2 0.159(6) 0.058(3) 0.102(5) 0.014(3) 0.038(4) -0.019(3)
N5 0.046(3) 0.041(3) 0.024(2) 0.004(2) 0.008(2) -0.0008(18)
N1 0.043(3) 0.042(3) 0.030(2) 0.009(2) 0.008(2) 0.002(2)
N2 0.040(3) 0.094(4) 0.054(3) 0.021(3) 0.008(3) 0.005(3)
N3 0.041(3) 0.050(3) 0.031(2) -0.002(2) 0.009(2) -0.001(2)
N4 0.053(3) 0.055(3) 0.034(3) 0.005(2) 0.006(2) 0.002(2)
C1 0.052(4) 0.052(4) 0.048(4) 0.005(3) 0.011(3) 0.005(3)
C2 0.058(4) 0.048(3) 0.041(3) 0.012(3) 0.013(3) -0.007(3)
C3 0.076(5) 0.074(5) 0.050(4) 0.030(4) 0.027(4) 0.014(4)
C4 0.047(5) 0.176(11) 0.112(8) 0.002(6) 0.009(5) 0.014(7)
C5 0.133(10) 0.196(12) 0.139(10) -0.029(9) -0.079(8) 0.072(10)
C6 0.103(8) 0.154(11) 0.217(15) -0.054(8) -0.025(9) 0.005(10)
C7 0.054(3) 0.043(3) 0.037(3) 0.007(3) 0.013(3) 0.002(2)
C8 0.058(4) 0.057(4) 0.029(3) -0.007(3) 0.019(3) -0.014(3)
C9 0.057(4) 0.076(4) 0.029(3) 0.001(3) 0.005(3) -0.004(3)
C10 0.083(5) 0.064(4) 0.047(4) 0.020(4) 0.001(3) 0.014(3)
C11 0.220(13) 0.142(9) 0.135(10) 0.096(9) 0.082(9) 0.083(8)
C12 0.072(6) 0.090(7) 0.195(12) 0.016(5) 0.014(6) -0.002(7)
C13 0.036(3) 0.047(3) 0.032(3) -0.002(2) 0.006(2) -0.001(2)
C14 0.048(3) 0.050(3) 0.037(3) 0.003(3) 0.011(3) -0.009(3)
C15 0.051(4) 0.060(4) 0.028(3) 0.007(3) 0.002(3) -0.010(3)
C16 0.073(5) 0.105(6) 0.031(3) 0.033(4) -0.006(3) -0.016(4)
C17 0.34(2) 0.137(9) 0.072(7) 0.097(11) -0.082(9) -0.051(7)
C18 0.230(16) 0.276(18) 0.088(9) -0.090(14) -0.031(9) 0.080(11)
C19 0.211(13) 0.272(14) 0.046(5) 0.165(12) -0.036(7) -0.016(7)
C20 0.042(3) 0.061(4) 0.038(3) 0.012(3) 0.004(3) -0.010(3)
C21 0.040(3) 0.040(3) 0.035(3) -0.001(2) 0.002(2) -0.002(2)
C22 0.039(3) 0.034(3) 0.038(3) -0.001(2) 0.010(2) -0.002(2)
C23 0.035(3) 0.044(3) 0.034(3) -0.002(2) 0.009(2) 0.002(2)
C24 0.047(3) 0.045(3) 0.031(3) -0.003(2) 0.011(3) -0.007(2)
C25 0.040(3) 0.041(3) 0.042(3) -0.001(2) 0.013(3) -0.011(2)
C26 0.060(4) 0.064(4) 0.049(4) 0.010(3) 0.021(3) -0.009(3)
C27 0.081(6) 0.163(9) 0.092(6) 0.041(6) 0.059(5) 0.024(6)
C28 0.097(6) 0.086(6) 0.102(7) 0.008(5) 0.026(5) -0.025(5)
C29 0.087(6) 0.239(13) 0.080(6) 0.100(7) -0.005(5) -0.040(7)
C30 0.036(3) 0.041(3) 0.045(3) -0.005(2) 0.007(3) -0.005(2)
C31 0.043(3) 0.040(3) 0.034(3) -0.002(2) 0.012(2) -0.007(2)
C32 0.036(3) 0.039(3) 0.030(3) -0.004(2) 0.006(2) -0.004(2)
C33 0.093(7) 0.154(9) 0.169(11) -0.020(6) 0.021(7) 0.003(7)
C34 0.209(13) 0.120(9) 0.132(10) -0.055(7) 0.007(8) -0.048(6)
C35 0.254(13) 0.077(7) 0.076(6) -0.034(6) 0.058(7) -0.031(5)
C36 0.210(11) 0.074(6) 0.185(10) 0.044(6) 0.142(8) 0.028(6)
Li1 0.053(6) 0.061(6) 0.049(6) 0.004(5) 0.012(5) -0.006(5)
Li2 0.069(7) 0.047(6) 0.048(6) 0.008(5) 0.007(5) -0.005(5)

loop_
_atom_type_symbol
_atom_type_scat_dispersion_real
_atom_type_scat_dispersion_imag
_atom_type_scat_Cromer_Mann_a1
_atom_type_scat_Cromer_Mann_a2
_atom_type_scat_Cromer_Mann_a3
_atom_type_scat_Cromer_Mann_a4
_atom_type_scat_Cromer_Mann_b1
_atom_type_scat_Cromer_Mann_b2
_atom_type_scat_Cromer_Mann_b3
_atom_type_scat_Cromer_Mann_b4
_atom_type_scat_Cromer_Mann_c
_atom_type_scat_source
_atom_type_scat_dispersion_source
C 0.00347 0.00161 2.31000 1.02000 1.58860 0.86500 20.84390 10.20750 0.56870 51.65120 0.215599998832 'International Tables Volume C Table 6.1.1.4 (pp. 500-502)' 'Henke, Gullikson and Davis, At. Data and Nucl. Data Tables, 1993, 54, 2'
I -0.41187 1.83264 20.14720 18.99490 7.51380 2.27350 4.34700 0.38140 27.76600 66.87760 4.07119989395 'International Tables Volume C Table 6.1.1.4 (pp. 500-502)' 'Henke, Gullikson and Davis, At. Data and Nucl. Data Tables, 1993, 54, 2'
H 0.00000 0.00000 0.49300 0.32291 0.14019 0.04081 10.51090 26.12570 3.14236 57.79970 0.0030380000826 'International Tables Volume C Table 6.1.1.4 (pp. 500-502)' 'Henke, Gullikson and Davis, At. Data and Nucl. Data Tables, 1993, 54, 2'
O 0.01158 0.00611 3.04850 2.28680 1.54630 0.86700 13.27710 5.70110 0.32390 32.90890 0.250800013542 'International Tables Volume C Table 6.1.1.4 (pp. 500-502)' 'Henke, Gullikson and Davis, At. Data and Nucl. Data Tables, 1993, 54, 2'
Li -0.00003 0.00005 1.12820 0.75080 0.61750 0.46530 3.95460 1.05240 85.39050 168.26100 0.0377000011504 'International Tables Volume C Table 6.1.1.4 (pp. 500-502)' 'Henke, Gullikson and Davis, At. Data and Nucl. Data Tables, 1993, 54, 2'
N 0.00653 0.00323 12.21260 3.13220 2.01250 1.16630 0.00570 9.89330 28.99750 0.58260 -11.5290002823 'International Tables Volume C Table 6.1.1.4 (pp. 500-502)' 'Henke, Gullikson and Davis, At. Data and Nucl. Data Tables, 1993, 54, 2'

loop_
_geom_angle_atom_site_label_1
_geom_angle_atom_site_label_2
_geom_angle_atom_site_label_3
_geom_angle
C34 O1 C33 119.1(10)
Li2 O1 C33 127.0(6)
Li2 O1 C34 106.2(8)
C36 O2 C35 115.2(9)
Li2 O2 C35 112.8(8)
Li2 O2 C36 131.7(8)
C32 N5 C22 103.5(4)
Li1 N5 C22 114.8(4)
Li1 N5 C32 124.2(4)
Li2 N5 C22 116.5(4)
Li2 N5 C32 100.0(4)
Li2 N5 Li1 97.3(5)
C2 N1 C1 111.0(5)
C13 N1 C1 123.7(4)
C13 N1 C2 125.0(4)
C3 N2 C1 110.6(5)
C4 N2 C1 123.4(7)
C4 N2 C3 126.0(6)
C8 N3 C7 111.8(4)
C23 N3 C7 122.9(4)
C23 N3 C8 125.3(5)
C9 N4 C7 111.7(5)
C10 N4 C7 122.9(5)
C10 N4 C9 125.3(5)
N2 C1 N1 104.1(5)
Li1 C1 N1 117.8(5)
Li1 C1 N2 135.0(5)
C3 C2 N1 107.5(5)
C2 C3 N2 106.9(5)
C6 C4 C5 132.8(10)
N4 C7 N3 103.2(4)
Li2 C7 N3 115.1(4)
Li2 C7 N4 141.7(5)
C9 C8 N3 105.7(5)
C8 C9 N4 107.6(5)
C11 C10 N4 110.6(6)
C12 C10 N4 112.5(6)
C12 C10 C11 114.5(8)
C14 C13 N1 119.6(5)
C22 C13 N1 121.4(5)
C22 C13 C14 119.0(5)
C15 C14 C13 122.8(5)
C16 C15 C14 119.3(5)
C20 C15 C14 117.5(5)
C20 C15 C16 123.3(5)
C17 C16 C15 113.6(6)
C18 C16 C15 107.2(6)
C18 C16 C17 97.2(11)
C19 C16 C15 114.0(6)
C19 C16 C17 124.1(9)
C19 C16 C18 95.3(11)
C21 C20 C15 120.9(5)
C22 C21 C20 121.2(5)
C31 C21 C20 133.7(5)
C31 C21 C22 105.0(4)
C13 C22 N5 128.0(5)
C21 C22 N5 113.4(4)
C21 C22 C13 118.7(5)
C24 C23 N3 120.0(5)
C32 C23 N3 120.1(4)
C32 C23 C24 119.9(5)
C25 C24 C23 121.7(5)
C26 C25 C24 119.0(5)
C30 C25 C24 118.9(5)
C30 C25 C26 122.1(5)
C27 C26 C25 110.4(5)
C28 C26 C25 106.3(5)
C28 C26 C27 105.0(6)
C29 C26 C25 113.1(5)
C29 C26 C27 112.7(7)
C29 C26 C28 108.9(7)
C31 C30 C25 120.0(5)
C30 C31 C21 134.3(5)
C32 C31 C21 105.1(4)
C32 C31 C30 120.6(5)
C23 C32 N5 128.3(4)
C31 C32 N5 112.9(4)
C31 C32 C23 118.8(5)
C35 C34 O1 116.0(12)
C34 C35 O2 110.9(9)
N5 Li1 I1 137.9(5)
C1 Li1 I1 127.1(5)
C1 Li1 N5 93.4(4)
Li2 Li1 I1 134.4(4)
Li2 Li1 N5 42.7(3)
Li2 Li1 C1 89.2(4)
O2 Li2 O1 82.9(5)
N5 Li2 O1 109.7(5)
N5 Li2 O2 120.0(6)
C7 Li2 O1 123.3(6)
C7 Li2 O2 134.9(6)
C7 Li2 N5 87.6(4)
Li1 Li2 O1 149.0(5)
Li1 Li2 O2 105.9(5)
Li1 Li2 N5 40.0(3)
Li1 Li2 C7 71.4(4)

loop_
_geom_bond_atom_site_label_1
_geom_bond_atom_site_label_2
_geom_bond_distance
I1 Li1 2.647(10)
O1 C33 1.495(12)
O1 C34 1.328(13)
O1 Li2 1.987(12)
O2 C35 1.399(13)
O2 C36 1.400(12)
O2 Li2 1.908(11)
N5 C22 1.386(6)
N5 C32 1.385(6)
N5 Li1 1.970(11)
N5 Li2 2.079(11)
N1 C1 1.389(7)
N1 C2 1.370(6)
N1 C13 1.424(6)
N2 C1 1.349(7)
N2 C3 1.411(8)
N2 C4 1.458(9)
N3 C7 1.367(7)
N3 C8 1.388(6)
N3 C23 1.437(6)
N4 C7 1.359(7)
N4 C9 1.371(7)
N4 C10 1.480(7)
C1 Li1 2.140(11)
C2 C3 1.338(8)
C4 C5 1.367(13)
C4 C6 1.410(14)
C7 Li2 2.131(11)
C8 C9 1.345(8)
C10 C11 1.487(11)
C10 C12 1.486(11)
C13 C14 1.371(7)
C13 C22 1.410(7)
C14 C15 1.432(8)
C15 C16 1.541(8)
C15 C20 1.381(8)
C16 C17 1.421(11)
C16 C18 1.617(15)
C16 C19 1.430(11)
C20 C21 1.386(7)
C21 C22 1.416(7)
C21 C31 1.437(7)
C23 C24 1.380(7)
C23 C32 1.399(7)
C24 C25 1.417(8)
C25 C26 1.533(8)
C25 C30 1.388(8)
C26 C27 1.513(10)
C26 C28 1.590(10)
C26 C29 1.500(10)
C30 C31 1.405(7)
C31 C32 1.426(7)
C34 C35 1.426(17)
Li1 Li2 3.041(15)

loop_
_smtbx_masks_void_nr
_smtbx_masks_void_average_x
_smtbx_masks_void_average_y
_smtbx_masks_void_average_z
_smtbx_masks_void_volume
_smtbx_masks_void_count_electrons
1 0.000 -0.927 -0.034 1149.7 267.3
2 0.500 0.291 -0.560 1149.7 267.3

loop_
_restr_u_similar_atom_site_label_1
_restr_u_similar_atom_site_label_2
_restr_u_similar_weight_param
O1 C33 0.0400
O1 C33 0.0400
O1 C34 0.0400
O1 C34 0.0400
O2 C35 0.0400
O2 C35 0.0400
O2 C36 0.0400
O2 C36 0.0400
C34 C35 0.0400
C34 C35 0.0400
